data_2231974
loop_
_publ_author_name
'Ghorbani, Mohammad Hassan'

_publ_section_title
;
 2-(1,3-Benzoxazol-2-yl)-1-phenylethenyl benzoate
;
_journal_coeditor_code LH5319
_journal_issue 10
_journal_name_full 'Acta Crystallographica Section E'
_journal_page_first o2723
_journal_paper_doi 10.1107/S1600536811036920
_journal_volume 67
_journal_year 2011
_chemical_formula_iupac 'C22 H15 N O3'
_chemical_formula_moiety 'C22 H15 N O3'
_chemical_formula_sum 'C22 H15 N O3'
_chemical_formula_weight 341.35
_chemical_name_systematic
;
2-(1,3-Benzoxazol-2-yl)-1-phenylethenyl benzoate
;
_space_group_IT_number 14
_symmetry_cell_setting monoclinic
_symmetry_space_group_name_Hall '-P 2yn'
_symmetry_space_group_name_H-M 'P 1 21/n 1'
_atom_sites_solution_hydrogens geom
_atom_sites_solution_primary direct
_atom_sites_solution_secondary difmap
_audit_creation_method SHELXL-97
_cell_angle_alpha 90.00
_cell_angle_beta 110.957(2)
_cell_angle_gamma 90.00
_cell_formula_units_Z 4
_cell_length_a 10.0152(11)
_cell_length_b 13.1911(15)
_cell_length_c 13.4430(15)
_cell_measurement_reflns_used 6385
_cell_measurement_temperature 150(2)
_cell_measurement_theta_max 28.21
_cell_measurement_theta_min 2.18
_cell_volume 1658.5(3)
_computing_cell_refinement 'SAINT (Bruker, 2007)'
_computing_data_collection 'SMART (Bruker, 2007)'
_computing_data_reduction 'SAINT (Bruker, 2007)'
_computing_molecular_graphics 'Mercury (Macrae <i>et al.</i>, 2006)'
_computing_publication_material 'SHELXTL (Sheldrick, 2008)'
_computing_structure_refinement 'SHELXTL (Sheldrick, 2008)'
_computing_structure_solution 'SHELXTL (Sheldrick, 2008)'
_diffrn_ambient_temperature 150(2)
_diffrn_measured_fraction_theta_full 0.996
_diffrn_measured_fraction_theta_max 0.996
_diffrn_measurement_device_type 'Bruker SMART 1K CCD'
_diffrn_measurement_method 'thin-slice \w'
_diffrn_radiation_monochromator graphite
_diffrn_radiation_source 'sealed tube'
_diffrn_radiation_type MoK\a
_diffrn_radiation_wavelength 0.71073
_diffrn_reflns_av_R_equivalents 0.0211
_diffrn_reflns_av_sigmaI/netI 0.0220
_diffrn_reflns_limit_h_max 12
_diffrn_reflns_limit_h_min -12
_diffrn_reflns_limit_k_max 16
_diffrn_reflns_limit_k_min -16
_diffrn_reflns_limit_l_max 16
_diffrn_reflns_limit_l_min -14
_diffrn_reflns_number 10417
_diffrn_reflns_theta_full 26.00
_diffrn_reflns_theta_max 26.00
_diffrn_reflns_theta_min 2.20
_diffrn_standards_number 0
_exptl_absorpt_coefficient_mu 0.092
_exptl_absorpt_correction_T_max 0.9819
_exptl_absorpt_correction_T_min 0.9731
_exptl_absorpt_correction_type multi-scan
_exptl_absorpt_process_details '(SADABS; Bruker, 2007)'
_exptl_crystal_colour colourless
_exptl_crystal_density_diffrn 1.367
_exptl_crystal_density_method 'not measured'
_exptl_crystal_description block
_exptl_crystal_F_000 712
_exptl_crystal_size_max 0.30
_exptl_crystal_size_mid 0.30
_exptl_crystal_size_min 0.20
_refine_diff_density_max 0.208
_refine_diff_density_min -0.169
_refine_ls_extinction_coef 0.0063(8)
_refine_ls_extinction_expression Fc^*^=kFc[1+0.001xFc^2^\l^3^/sin(2\q)]^-1/4^
_refine_ls_extinction_method 'SHELXTL (Sheldrick, 2008)'
_refine_ls_goodness_of_fit_ref 1.078
_refine_ls_hydrogen_treatment constr
_refine_ls_matrix_type full
_refine_ls_number_parameters 236
_refine_ls_number_reflns 3254
_refine_ls_number_restraints 0
_refine_ls_restrained_S_all 1.078
_refine_ls_R_factor_all 0.0479
_refine_ls_R_factor_gt 0.0366
_refine_ls_shift/su_max 0.000
_refine_ls_shift/su_mean 0.000
_refine_ls_structure_factor_coef Fsqd
_refine_ls_weighting_details 'calc w=1/[\s^2^(Fo^2^)+(0.0340P)^2^+0.6798P] where P=(Fo^2^+2Fc^2^)/3'
_refine_ls_weighting_scheme calc
_refine_ls_wR_factor_gt 0.0850
_refine_ls_wR_factor_ref 0.0929
_reflns_number_gt 2656
_reflns_number_total 3254
_reflns_threshold_expression I>2\s(I)
_cod_data_source_file lh5319.cif
_cod_data_source_block I
_cod_original_sg_symbol_H-M 'P 21/n'
_cod_database_code 2231974
_cod_database_fobs_code 2231974

loop_
_symmetry_equiv_pos_as_xyz
'x, y, z'
'-x+1/2, y+1/2, -z+1/2'
'-x, -y, -z'
'x-1/2, -y-1/2, z-1/2'

loop_
_atom_site_type_symbol
_atom_site_label
_atom_site_fract_x
_atom_site_fract_y
_atom_site_fract_z
_atom_site_U_iso_or_equiv
_atom_site_adp_type
_atom_site_calc_flag
_atom_site_refinement_flags
_atom_site_occupancy
_atom_site_symmetry_multiplicity
O O1 0.52934(10) 0.29679(7) 0.67880(8) 0.0276(2) Uani d . 1 1
O O2 0.67141(10) 0.39020(7) 0.57269(8) 0.0242(2) Uani d . 1 1
O O3 0.87424(12) 0.36358(9) 0.71372(9) 0.0385(3) Uani d . 1 1
N N 0.40724(13) 0.39634(9) 0.75280(10) 0.0275(3) Uani d . 1 1
C C1 0.44901(15) 0.23434(11) 0.71744(11) 0.0256(3) Uani d . 1 1
C C2 0.44378(17) 0.12991(11) 0.71550(13) 0.0330(4) Uani d . 1 1
H H2A 0.4990 0.0902 0.6855 0.040 Uiso calc R 1 1
C C3 0.35225(17) 0.08696(13) 0.76035(14) 0.0386(4) Uani d . 1 1
H H3A 0.3434 0.0153 0.7609 0.046 Uiso calc R 1 1
C C4 0.27291(17) 0.14641(14) 0.80472(14) 0.0397(4) Uani d . 1 1
H H4A 0.2107 0.1140 0.8341 0.048 Uiso calc R 1 1
C C5 0.28183(16) 0.25104(13) 0.80738(13) 0.0353(4) Uani d . 1 1
H H5A 0.2282 0.2910 0.8385 0.042 Uiso calc R 1 1
C C6 0.37305(15) 0.29498(11) 0.76227(12) 0.0266(3) Uani d . 1 1
C C7 0.49753(15) 0.39237(11) 0.70353(12) 0.0260(3) Uani d . 1 1
C C8 0.56266(15) 0.47952(11) 0.67458(12) 0.0266(3) Uani d . 1 1
H H8A 0.5435 0.5432 0.6997 0.032 Uiso calc R 1 1
C C9 0.64666(14) 0.48137(10) 0.61670(11) 0.0239(3) Uani d . 1 1
C C10 0.70965(14) 0.57141(11) 0.58589(11) 0.0242(3) Uani d . 1 1
C C11 0.68438(15) 0.66894(11) 0.61587(12) 0.0274(3) Uani d . 1 1
H H11A 0.6263 0.6778 0.6577 0.033 Uiso calc R 1 1
C C12 0.74315(16) 0.75261(11) 0.58514(13) 0.0315(4) Uani d . 1 1
H H12A 0.7244 0.8185 0.6055 0.038 Uiso calc R 1 1
C C13 0.82906(16) 0.74112(12) 0.52499(13) 0.0331(4) Uani d . 1 1
H H13A 0.8697 0.7988 0.5044 0.040 Uiso calc R 1 1
C C14 0.85531(17) 0.64518(12) 0.49504(13) 0.0328(4) Uani d . 1 1
H H14A 0.9143 0.6369 0.4538 0.039 Uiso calc R 1 1
C C15 0.79595(16) 0.56091(11) 0.52499(12) 0.0288(3) Uani d . 1 1
H H15A 0.8143 0.4953 0.5038 0.035 Uiso calc R 1 1
C C16 0.78482(15) 0.33301(11) 0.63327(12) 0.0251(3) Uani d . 1 1
C C17 0.78117(15) 0.23113(11) 0.58611(11) 0.0246(3) Uani d . 1 1
C C18 0.90826(17) 0.17707(12) 0.61258(13) 0.0313(3) Uani d . 1 1
H H18A 0.9954 0.2064 0.6581 0.038 Uiso calc R 1 1
C C19 0.90733(19) 0.08035(13) 0.57236(14) 0.0392(4) Uani d . 1 1
H H19A 0.9942 0.0435 0.5895 0.047 Uiso calc R 1 1
C C20 0.7804(2) 0.03741(12) 0.50741(14) 0.0413(4) Uani d . 1 1
H H20A 0.7801 -0.0292 0.4805 0.050 Uiso calc R 1 1
C C21 0.65337(19) 0.09079(12) 0.48128(14) 0.0382(4) Uani d . 1 1
H H21A 0.5663 0.0608 0.4365 0.046 Uiso calc R 1 1
C C22 0.65338(16) 0.18795(11) 0.52046(12) 0.0292(3) Uani d . 1 1
H H22A 0.5665 0.2249 0.5026 0.035 Uiso calc R 1 1

loop_
_atom_site_aniso_label
_atom_site_aniso_U_11
_atom_site_aniso_U_22
_atom_site_aniso_U_33
_atom_site_aniso_U_12
_atom_site_aniso_U_13
_atom_site_aniso_U_23
O1 0.0315(5) 0.0228(5) 0.0324(6) -0.0026(4) 0.0162(5) -0.0022(4)
O2 0.0245(5) 0.0210(5) 0.0272(5) 0.0009(4) 0.0092(4) -0.0023(4)
O3 0.0312(6) 0.0364(6) 0.0385(7) 0.0019(5) 0.0013(5) -0.0067(5)
N 0.0280(6) 0.0262(6) 0.0315(7) -0.0010(5) 0.0145(6) -0.0030(5)
C1 0.0240(7) 0.0286(8) 0.0224(7) -0.0049(6) 0.0061(6) -0.0003(6)
C2 0.0375(8) 0.0263(8) 0.0321(8) -0.0049(7) 0.0088(7) -0.0029(7)
C3 0.0376(9) 0.0310(8) 0.0394(10) -0.0105(7) 0.0041(7) 0.0052(7)
C4 0.0296(8) 0.0492(10) 0.0369(9) -0.0125(7) 0.0077(7) 0.0110(8)
C5 0.0283(8) 0.0477(10) 0.0320(9) -0.0034(7) 0.0131(7) 0.0026(7)
C6 0.0237(7) 0.0299(8) 0.0240(7) -0.0015(6) 0.0058(6) -0.0005(6)
C7 0.0266(7) 0.0232(7) 0.0280(8) 0.0001(6) 0.0096(6) -0.0021(6)
C8 0.0284(7) 0.0206(7) 0.0313(8) -0.0004(6) 0.0116(6) -0.0031(6)
C9 0.0231(7) 0.0208(7) 0.0256(8) 0.0009(5) 0.0059(6) -0.0030(6)
C10 0.0206(6) 0.0247(7) 0.0234(7) -0.0003(6) 0.0032(6) 0.0003(6)
C11 0.0255(7) 0.0255(7) 0.0297(8) 0.0004(6) 0.0082(6) -0.0002(6)
C12 0.0312(8) 0.0220(7) 0.0354(9) -0.0007(6) 0.0049(7) 0.0018(6)
C13 0.0303(8) 0.0303(8) 0.0344(9) -0.0050(6) 0.0062(7) 0.0085(7)
C14 0.0308(8) 0.0372(9) 0.0322(9) -0.0013(7) 0.0134(7) 0.0039(7)
C15 0.0301(8) 0.0258(7) 0.0303(8) -0.0007(6) 0.0107(6) -0.0009(6)
C16 0.0227(7) 0.0265(7) 0.0284(8) 0.0000(6) 0.0119(6) 0.0018(6)
C17 0.0286(7) 0.0236(7) 0.0256(8) 0.0028(6) 0.0147(6) 0.0033(6)
C18 0.0321(8) 0.0341(8) 0.0300(8) 0.0080(7) 0.0139(7) 0.0062(7)
C19 0.0500(10) 0.0355(9) 0.0383(10) 0.0206(8) 0.0236(8) 0.0109(8)
C20 0.0667(12) 0.0214(7) 0.0448(10) 0.0061(8) 0.0312(9) 0.0011(7)
C21 0.0468(10) 0.0288(8) 0.0433(10) -0.0056(7) 0.0215(8) -0.0072(7)
C22 0.0313(8) 0.0251(7) 0.0346(9) 0.0002(6) 0.0159(7) -0.0021(6)

loop_
_atom_type_symbol
_atom_type_description
_atom_type_scat_dispersion_real
_atom_type_scat_dispersion_imag
_atom_type_scat_source
C C 0.0033 0.0016 'International Tables Vol C Tables 4.2.6.8 and 6.1.1.4'
H H 0.0000 0.0000 'International Tables Vol C Tables 4.2.6.8 and 6.1.1.4'
N N 0.0061 0.0033 'International Tables Vol C Tables 4.2.6.8 and 6.1.1.4'
O O 0.0106 0.0060 'International Tables Vol C Tables 4.2.6.8 and 6.1.1.4'

loop_
_geom_angle_atom_site_label_1
_geom_angle_atom_site_label_2
_geom_angle_atom_site_label_3
_geom_angle
C1 O1 C7 103.96(11)
C9 O2 C16 117.25(11)
C6 N C7 104.24(12)
O1 C1 C2 127.91(14)
O1 C1 C6 107.78(12)
C2 C1 C6 124.30(14)
C1 C2 H2A 122.4
C1 C2 C3 115.27(15)
H2A C2 C3 122.4
C2 C3 H3A 119.2
C2 C3 C4 121.57(15)
H3A C3 C4 119.2
C3 C4 H4A 118.9
C3 C4 C5 122.10(15)
H4A C4 C5 118.9
C4 C5 H5A 121.6
C4 C5 C6 116.82(15)
H5A C5 C6 121.6
N C6 C1 108.85(12)
N C6 C5 131.23(14)
C1 C6 C5 119.92(14)
O1 C7 N 115.18(12)
O1 C7 C8 120.07(12)
N C7 C8 124.75(13)
C7 C8 H8A 116.1
C7 C8 C9 127.73(14)
H8A C8 C9 116.1
O2 C9 C8 118.30(12)
O2 C9 C10 114.55(12)
C8 C9 C10 126.98(13)
C9 C10 C11 121.43(13)
C9 C10 C15 120.22(13)
C11 C10 C15 118.35(13)
C10 C11 H11A 119.7
C10 C11 C12 120.57(14)
H11A C11 C12 119.7
C11 C12 H12A 119.7
C11 C12 C13 120.51(14)
H12A C12 C13 119.7
C12 C13 H13A 120.2
C12 C13 C14 119.58(14)
H13A C13 C14 120.2
C13 C14 H14A 119.9
C13 C14 C15 120.25(15)
H14A C14 C15 119.9
C10 C15 C14 120.75(14)
C10 C15 H15A 119.6
C14 C15 H15A 119.6
O2 C16 O3 123.06(13)
O2 C16 C17 111.01(12)
O3 C16 C17 125.93(13)
C16 C17 C18 118.42(14)
C16 C17 C22 121.31(13)
C18 C17 C22 120.21(14)
C17 C18 H18A 120.2
C17 C18 C19 119.68(16)
H18A C18 C19 120.2
C18 C19 H19A 120.0
C18 C19 C20 120.08(15)
H19A C19 C20 120.0
C19 C20 H20A 119.8
C19 C20 C21 120.43(15)
H20A C20 C21 119.8
C20 C21 H21A 120.0
C20 C21 C22 119.92(16)
H21A C21 C22 120.0
C17 C22 C21 119.67(14)
C17 C22 H22A 120.2
C21 C22 H22A 120.2

loop_
_geom_bond_atom_site_label_1
_geom_bond_atom_site_label_2
_geom_bond_distance
O1 C1 1.3764(17)
O1 C7 1.3703(17)
O2 C9 1.4010(16)
O2 C16 1.3641(17)
O3 C16 1.2006(18)
N C6 1.3973(19)
N C7 1.2990(18)
C1 C2 1.378(2)
C1 C6 1.382(2)
C2 H2A 0.9500
C2 C3 1.386(2)
C3 H3A 0.9500
C3 C4 1.393(3)
C4 H4A 0.9500
C4 C5 1.383(2)
C5 H5A 0.9500
C5 C6 1.391(2)
C7 C8 1.442(2)
C8 H8A 0.9500
C8 C9 1.335(2)
C9 C10 1.472(2)
C10 C11 1.398(2)
C10 C15 1.394(2)
C11 H11A 0.9500
C11 C12 1.382(2)
C12 H12A 0.9500
C12 C13 1.384(2)
C13 H13A 0.9500
C13 C14 1.381(2)
C14 H14A 0.9500
C14 C15 1.387(2)
C15 H15A 0.9500
C16 C17 1.481(2)
C17 C18 1.390(2)
C17 C22 1.390(2)
C18 H18A 0.9500
C18 C19 1.384(2)
C19 H19A 0.9500
C19 C20 1.380(3)
C20 H20A 0.9500
C20 C21 1.385(2)
C21 H21A 0.9500
C21 C22 1.386(2)
C22 H22A 0.9500

loop_
_geom_torsion_atom_site_label_1
_geom_torsion_atom_site_label_2
_geom_torsion_atom_site_label_3
_geom_torsion_atom_site_label_4
_geom_torsion
C7 O1 C1 C2 -178.43(15)
C7 O1 C1 C6 0.41(15)
O1 C1 C2 C3 -179.83(14)
C6 C1 C2 C3 1.5(2)
C1 C2 C3 C4 -0.5(2)
C2 C3 C4 C5 -0.6(3)
C3 C4 C5 C6 0.7(2)
O1 C1 C6 N -0.68(16)
O1 C1 C6 C5 179.74(13)
C2 C1 C6 N 178.21(14)
C2 C1 C6 C5 -1.4(2)
C4 C5 C6 N -179.30(15)
C4 C5 C6 C1 0.2(2)
C7 N C6 C1 0.66(16)
C7 N C6 C5 -179.81(16)
C6 N C7 O1 -0.42(17)
C6 N C7 C8 179.39(14)
C1 O1 C7 N 0.01(16)
C1 O1 C7 C8 -179.80(13)
O1 C7 C8 C9 5.7(2)
N C7 C8 C9 -174.08(15)
C7 C8 C9 O2 3.6(2)
C7 C8 C9 C10 178.51(14)
C16 O2 C9 C8 -89.17(16)
C16 O2 C9 C10 95.31(14)
O2 C9 C10 C11 174.55(12)
O2 C9 C10 C15 -5.06(19)
C8 C9 C10 C11 -0.5(2)
C8 C9 C10 C15 179.88(15)
C9 C10 C11 C12 -179.26(13)
C15 C10 C11 C12 0.4(2)
C10 C11 C12 C13 -0.6(2)
C11 C12 C13 C14 0.4(2)
C12 C13 C14 C15 0.0(2)
C13 C14 C15 C10 -0.3(2)
C9 C10 C15 C14 179.68(14)
C11 C10 C15 C14 0.1(2)
C9 O2 C16 O3 -11.2(2)
C9 O2 C16 C17 169.02(11)
O2 C16 C17 C18 157.19(13)
O2 C16 C17 C22 -25.54(18)
O3 C16 C17 C18 -22.6(2)
O3 C16 C17 C22 154.63(15)
C16 C17 C18 C19 177.96(14)
C22 C17 C18 C19 0.7(2)
C17 C18 C19 C20 -0.8(2)
C18 C19 C20 C21 0.5(3)
C19 C20 C21 C22 0.0(3)
C20 C21 C22 C17 -0.2(2)
C16 C17 C22 C21 -177.38(14)
C18 C17 C22 C21 -0.2(2)

loop_
_cod_related_entry_id
_cod_related_entry_database
_cod_related_entry_code
1 ChemSpider 30657048
